data_7018798
loop_
_publ_author_name
'Galassi, Rossana'
'Burini, Alfredo'
'Ricci, Simone'
'Pellei, Maura'
'Rigobello, Maria Pia'
'Citta, Anna'
'Dolmella, Alessandro'
'Gandin, Valentina'
'Marzano, Cristina'

_publ_section_title
;
 Synthesis and characterization of azolate gold(i) phosphane complexes as
 thioredoxin reductase inhibiting antitumor agents.
;
_journal_issue 17
_journal_name_full 'Dalton transactions (Cambridge, England : 2003)'
_journal_page_first 5307
_journal_page_last 5318
_journal_paper_doi 10.1039/c2dt11781a
_journal_volume 41
_journal_year 2012
_chemical_formula_moiety 'C21 H16 Au N4 O4 P'
_chemical_formula_sum 'C21 H16 Au N4 O4 P'
_chemical_formula_weight 616.31
_chemical_name_systematic
;
?
;
_space_group_crystal_system monoclinic
_space_group_IT_number 14
_space_group_name_Hall '-P 2ybc'
_space_group_name_H-M_alt 'P 1 21/c 1'
_symmetry_space_group_name_Hall '-P 2ybc'
_symmetry_space_group_name_H-M 'P 1 21/c 1'
_atom_sites_solution_hydrogens geom
_atom_sites_solution_primary direct
_atom_sites_solution_secondary difmap
_audit_creation_method SHELXL-97
_cell_angle_alpha 90.00
_cell_angle_beta 97.60(3)
_cell_angle_gamma 90.00
_cell_formula_units_Z 4
_cell_length_a 8.1300(16)
_cell_length_b 11.393(2)
_cell_length_c 23.339(5)
_cell_measurement_reflns_used 30
_cell_measurement_temperature 293(2)
_cell_measurement_theta_max 15.1
_cell_measurement_theta_min 12.2
_cell_volume 2142.8(7)
_computing_cell_refinement 'FEBO system'
_computing_data_collection 'FEBO system'
_computing_data_reduction 'FEBO system'
_computing_molecular_graphics 'WinGX 1.70.00 (Farrugia, 1999)'
_computing_publication_material 'SHELXTL NT vers.5.10 (Sheldrick, 1999)'
_computing_structure_refinement 'SHELXL-97 (Sheldrick, 1997)'
_computing_structure_solution 'SIR97 (Altomare et al. 1999)'
_diffrn_ambient_temperature 293(2)
_diffrn_measured_fraction_theta_full 0.985
_diffrn_measured_fraction_theta_max 0.985
_diffrn_measurement_device_type 'Philips PW1100 dffractometer'
_diffrn_measurement_method 'omega-2 theta'
_diffrn_radiation_monochromator graphite
_diffrn_radiation_source 'fine-focus sealed tube'
_diffrn_radiation_type MoK\a
_diffrn_radiation_wavelength 0.71073
_diffrn_reflns_av_R_equivalents 0.0218
_diffrn_reflns_av_sigmaI/netI 0.0315
_diffrn_reflns_limit_h_max 9
_diffrn_reflns_limit_h_min -10
_diffrn_reflns_limit_k_max 14
_diffrn_reflns_limit_k_min 0
_diffrn_reflns_limit_l_max 28
_diffrn_reflns_limit_l_min 0
_diffrn_reflns_number 4266
_diffrn_reflns_theta_full 26.03
_diffrn_reflns_theta_max 26.03
_diffrn_reflns_theta_min 3.10
_diffrn_standards_decay_% 0.0(1)
_diffrn_standards_interval_count 150
_diffrn_standards_number 2
_exptl_absorpt_coefficient_mu 6.980
_exptl_absorpt_correction_T_max 0.906
_exptl_absorpt_correction_T_min 0.877
_exptl_absorpt_correction_type psi-scan
_exptl_absorpt_process_details '(North et al., 1968)'
_exptl_crystal_colour colorless
_exptl_crystal_density_diffrn 1.910
_exptl_crystal_density_method 'not measured'
_exptl_crystal_description prisms
_exptl_crystal_F_000 1184
_exptl_crystal_size_max 0.20
_exptl_crystal_size_mid 0.15
_exptl_crystal_size_min 0.12
_refine_diff_density_max 0.847
_refine_diff_density_min -1.085
_refine_diff_density_rms 0.138
_refine_ls_extinction_method none
_refine_ls_goodness_of_fit_ref 1.364
_refine_ls_hydrogen_treatment constr
_refine_ls_matrix_type full
_refine_ls_number_parameters 280
_refine_ls_number_reflns 4165
_refine_ls_number_restraints 0
_refine_ls_restrained_S_all 1.364
_refine_ls_R_factor_all 0.0412
_refine_ls_R_factor_gt 0.0343
_refine_ls_shift/su_max 0.000
_refine_ls_shift/su_mean 0.000
_refine_ls_structure_factor_coef Fsqd
_refine_ls_weighting_details 'calc w=1/[\s^2^(Fo^2^)+(0.0000P)^2^+9.0950P] where P=(Fo^2^+2Fc^2^)/3'
_refine_ls_weighting_scheme calc
_refine_ls_wR_factor_gt 0.0887
_refine_ls_wR_factor_ref 0.0972
_reflns_number_gt 3856
_reflns_number_total 4165
_reflns_threshold_expression >2sigma(I)
_cod_data_source_file c2dt11781a.txt
_cod_data_source_block cam2_w
_cod_database_code 7018798

loop_
_space_group_symop_operation_xyz
'x, y, z'
'-x, y+1/2, -z+1/2'
'-x, -y, -z'
'x, -y-1/2, z-1/2'

loop_
_atom_site_label
_atom_site_type_symbol
_atom_site_fract_x
_atom_site_fract_y
_atom_site_fract_z
_atom_site_U_iso_or_equiv
_atom_site_adp_type
_atom_site_occupancy
_atom_site_symmetry_multiplicity
_atom_site_calc_flag
_atom_site_refinement_flags
Au Au 0.06445(3) 0.69382(2) 0.071363(11) 0.04489(11) Uani 1 1 d .
P P 0.1981(2) 0.54116(14) 0.11492(7) 0.0414(4) Uani 1 1 d .
N1 N -0.0729(7) 0.8360(5) 0.0374(2) 0.0422(11) Uani 1 1 d .
N2 N -0.0946(7) 0.8597(5) -0.0192(2) 0.0437(12) Uani 1 1 d .
N3 N -0.2572(8) 0.9960(6) -0.0819(3) 0.0575(16) Uani 1 1 d .
N4 N -0.1661(9) 0.9055(6) 0.1252(3) 0.0630(17) Uani 1 1 d .
O1 O -0.1856(8) 0.9646(6) -0.1214(3) 0.0797(18) Uani 1 1 d .
O2 O -0.3685(8) 1.0681(6) -0.0856(3) 0.086(2) Uani 1 1 d .
O3 O -0.2437(9) 0.9818(6) 0.1467(3) 0.0848(19) Uani 1 1 d .
O4 O -0.0917(11) 0.8271(7) 0.1533(3) 0.096(2) Uani 1 1 d .
C1 C -0.2036(8) 0.9479(5) -0.0254(3) 0.0414(14) Uani 1 1 d .
C2 C -0.2547(9) 0.9835(6) 0.0259(3) 0.0506(16) Uani 1 1 d .
H2 H -0.3291 1.0423 0.0326 0.061 Uiso 1 1 calc R
C3 C -0.1670(8) 0.9095(6) 0.0639(3) 0.0436(14) Uani 1 1 d .
C4 C 0.3508(8) 0.5888(5) 0.1738(3) 0.0416(13) Uani 1 1 d .
C5 C 0.4437(11) 0.6881(6) 0.1666(3) 0.0568(18) Uani 1 1 d .
H5 H 0.4234 0.7310 0.1325 0.068 Uiso 1 1 calc R
C6 C 0.5677(11) 0.7243(7) 0.2101(4) 0.065(2) Uani 1 1 d .
H6 H 0.6324 0.7896 0.2045 0.077 Uiso 1 1 calc R
C7 C 0.5938(10) 0.6639(8) 0.2608(3) 0.0598(19) Uani 1 1 d .
H7 H 0.6755 0.6883 0.2900 0.072 Uiso 1 1 calc R
C8 C 0.4994(10) 0.5671(8) 0.2687(3) 0.064(2) Uani 1 1 d .
H8 H 0.5169 0.5266 0.3036 0.076 Uiso 1 1 calc R
C9 C 0.3806(9) 0.5294(7) 0.2262(3) 0.0527(17) Uani 1 1 d .
H9 H 0.3184 0.4631 0.2322 0.063 Uiso 1 1 calc R
C10 C 0.0574(7) 0.4463(5) 0.1469(3) 0.0422(14) Uani 1 1 d .
C11 C -0.0332(11) 0.4941(8) 0.1880(4) 0.071(2) Uani 1 1 d .
H11 H -0.0234 0.5735 0.1969 0.086 Uiso 1 1 calc R
C12 C -0.1362(12) 0.4248(10) 0.2151(5) 0.090(3) Uani 1 1 d .
H12 H -0.1946 0.4568 0.2431 0.108 Uiso 1 1 calc R
C13 C -0.1536(12) 0.3086(9) 0.2013(5) 0.086(3) Uani 1 1 d .
H13 H -0.2239 0.2619 0.2199 0.103 Uiso 1 1 calc R
C14 C -0.0681(11) 0.2596(8) 0.1600(5) 0.083(3) Uani 1 1 d .
H14 H -0.0821 0.1808 0.1501 0.099 Uiso 1 1 calc R
C15 C 0.0396(10) 0.3299(6) 0.1333(4) 0.0586(18) Uani 1 1 d .
H15 H 0.0997 0.2974 0.1060 0.070 Uiso 1 1 calc R
C16 C 0.3083(9) 0.4485(6) 0.0694(3) 0.0489(15) Uani 1 1 d .
C17 C 0.4295(10) 0.3715(7) 0.0940(4) 0.0616(19) Uani 1 1 d .
H17 H 0.4568 0.3681 0.1340 0.074 Uiso 1 1 calc R
C18 C 0.5092(13) 0.3000(8) 0.0587(4) 0.074(2) Uani 1 1 d .
H18 H 0.5893 0.2472 0.0750 0.089 Uiso 1 1 calc R
C19 C 0.4722(12) 0.3057(8) 0.0007(4) 0.071(2) Uani 1 1 d .
H19 H 0.5272 0.2572 -0.0225 0.085 Uiso 1 1 calc R
C20 C 0.3545(11) 0.3824(8) -0.0241(3) 0.067(2) Uani 1 1 d .
H20 H 0.3302 0.3859 -0.0641 0.081 Uiso 1 1 calc R
C21 C 0.2715(9) 0.4545(7) 0.0100(3) 0.0544(17) Uani 1 1 d .
H21 H 0.1915 0.5067 -0.0069 0.065 Uiso 1 1 calc R

loop_
_atom_site_aniso_label
_atom_site_aniso_U_11
_atom_site_aniso_U_22
_atom_site_aniso_U_33
_atom_site_aniso_U_23
_atom_site_aniso_U_13
_atom_site_aniso_U_12
Au 0.05015(17) 0.04014(16) 0.04186(15) 0.00471(10) -0.00331(11) 0.00170(10)
P 0.0462(9) 0.0365(8) 0.0396(8) 0.0021(6) -0.0014(7) 0.0001(7)
N1 0.045(3) 0.035(3) 0.046(3) -0.001(2) 0.002(2) 0.003(2)
N2 0.045(3) 0.042(3) 0.042(3) -0.001(2) 0.000(2) -0.004(2)
N3 0.053(3) 0.050(3) 0.063(4) 0.004(3) -0.017(3) -0.004(3)
N4 0.078(4) 0.061(4) 0.054(4) -0.009(3) 0.022(3) -0.007(3)
O1 0.091(4) 0.095(5) 0.049(3) 0.008(3) -0.005(3) 0.012(4)
O2 0.084(4) 0.082(4) 0.084(4) 0.022(4) -0.015(3) 0.029(4)
O3 0.104(5) 0.085(4) 0.072(4) -0.021(3) 0.039(4) 0.000(4)
O4 0.145(7) 0.101(5) 0.047(3) 0.016(3) 0.025(4) 0.029(5)
C1 0.040(3) 0.035(3) 0.045(3) 0.003(3) -0.011(3) -0.003(2)
C2 0.048(4) 0.039(3) 0.065(4) -0.008(3) 0.011(3) 0.001(3)
C3 0.046(3) 0.049(4) 0.035(3) -0.003(3) 0.002(3) -0.006(3)
C4 0.051(4) 0.032(3) 0.041(3) -0.002(2) 0.004(3) -0.001(3)
C5 0.081(5) 0.044(4) 0.044(4) 0.001(3) 0.007(4) -0.009(3)
C6 0.074(5) 0.057(4) 0.063(5) -0.005(4) 0.010(4) -0.023(4)
C7 0.061(5) 0.070(5) 0.045(4) -0.011(4) -0.005(3) -0.003(4)
C8 0.060(5) 0.081(6) 0.046(4) 0.009(4) -0.009(3) -0.010(4)
C9 0.058(4) 0.055(4) 0.042(3) 0.013(3) -0.005(3) -0.009(3)
C10 0.033(3) 0.040(3) 0.052(4) 0.002(3) 0.000(3) 0.001(2)
C11 0.063(5) 0.058(5) 0.097(7) -0.005(4) 0.028(5) -0.003(4)
C12 0.069(6) 0.089(7) 0.122(9) 0.009(6) 0.046(6) -0.001(5)
C13 0.058(5) 0.082(7) 0.123(9) 0.024(6) 0.030(6) -0.008(5)
C14 0.067(6) 0.047(5) 0.134(9) 0.011(5) 0.011(6) -0.013(4)
C15 0.056(4) 0.046(4) 0.075(5) -0.003(4) 0.012(4) -0.005(3)
C16 0.051(4) 0.045(4) 0.049(4) -0.005(3) 0.001(3) -0.010(3)
C17 0.071(5) 0.052(4) 0.063(5) -0.004(4) 0.013(4) 0.012(4)
C18 0.078(6) 0.072(6) 0.075(6) -0.008(4) 0.020(5) 0.021(4)
C19 0.071(6) 0.069(5) 0.079(6) -0.027(4) 0.031(5) -0.009(4)
C20 0.068(5) 0.088(6) 0.049(4) -0.020(4) 0.020(4) -0.029(5)
C21 0.048(4) 0.062(4) 0.053(4) -0.011(3) 0.004(3) -0.017(3)

loop_
_atom_type_symbol
_atom_type_description
_atom_type_scat_dispersion_real
_atom_type_scat_dispersion_imag
_atom_type_scat_source
C C 0.0033 0.0016 'International Tables Vol C Tables 4.2.6.8 and 6.1.1.4'
H H 0.0000 0.0000 'International Tables Vol C Tables 4.2.6.8 and 6.1.1.4'
N N 0.0061 0.0033 'International Tables Vol C Tables 4.2.6.8 and 6.1.1.4'
O O 0.0106 0.0060 'International Tables Vol C Tables 4.2.6.8 and 6.1.1.4'
P P 0.1023 0.0942 'International Tables Vol C Tables 4.2.6.8 and 6.1.1.4'
Au Au -2.0133 8.8022 'International Tables Vol C Tables 4.2.6.8 and 6.1.1.4'

loop_
_geom_angle_atom_site_label_1
_geom_angle_atom_site_label_2
_geom_angle_atom_site_label_3
_geom_angle
N1 Au P 174.51(16)
C4 P Au 110.9(2)
C4 P C16 106.1(3)
C10 P Au 111.0(2)
C10 P C4 105.9(3)
C10 P C16 106.4(3)
C16 P Au 115.9(2)
N2 N1 Au 122.1(4)
N2 N1 C3 108.7(5)
C3 N1 Au 128.8(4)
C1 N2 N1 104.9(5)
O1 N3 O2 125.0(7)
O1 N3 C1 118.0(6)
O2 N3 C1 117.0(7)
O3 N4 C3 116.9(7)
O4 N4 O3 123.1(7)
O4 N4 C3 119.9(7)
N2 C1 N3 120.0(6)
N2 C1 C2 113.6(6)
C2 C1 N3 126.4(6)
C1 C2 H2 129.4
C3 C2 C1 101.1(6)
C3 C2 H2 129.4
N1 C3 N4 120.9(6)
N1 C3 C2 111.7(6)
C2 C3 N4 127.4(7)
C5 C4 P 119.0(5)
C5 C4 C9 118.1(6)
C9 C4 P 122.9(5)
C4 C5 H5 119.8
C4 C5 C6 120.5(7)
C6 C5 H5 119.8
C5 C6 H6 120.1
C7 C6 C5 119.8(7)
C7 C6 H6 120.1
C6 C7 H7 120.0
C6 C7 C8 119.9(7)
C8 C7 H7 120.0
C7 C8 H8 119.6
C9 C8 C7 120.8(7)
C9 C8 H8 119.6
C4 C9 H9 119.6
C8 C9 C4 120.8(7)
C8 C9 H9 119.6
C11 C10 P 118.2(5)
C15 C10 P 122.5(6)
C15 C10 C11 119.3(7)
C10 C11 H11 119.8
C12 C11 C10 120.4(9)
C12 C11 H11 119.8
C11 C12 H12 120.0
C13 C12 C11 120.0(10)
C13 C12 H12 120.0
C12 C13 H13 119.6
C12 C13 C14 120.8(9)
C14 C13 H13 119.6
C13 C14 H14 120.5
C13 C14 C15 119.0(9)
C15 C14 H14 120.5
C10 C15 C14 120.4(8)
C10 C15 H15 119.8
C14 C15 H15 119.8
C17 C16 P 120.3(6)
C21 C16 P 120.0(6)
C21 C16 C17 119.7(7)
C16 C17 H17 120.3
C18 C17 C16 119.3(8)
C18 C17 H17 120.3
C17 C18 H18 119.7
C19 C18 C17 120.7(9)
C19 C18 H18 119.7
C18 C19 H19 119.8
C18 C19 C20 120.5(8)
C20 C19 H19 119.8
C19 C20 H20 119.8
C19 C20 C21 120.3(8)
C21 C20 H20 119.8
C16 C21 H21 120.3
C20 C21 C16 119.4(8)
C20 C21 H21 120.3

loop_
_geom_bond_atom_site_label_1
_geom_bond_atom_site_label_2
_geom_bond_distance
Au P 2.2244(17)
Au N1 2.065(5)
P C4 1.808(6)
P C10 1.806(7)
P C16 1.816(7)
N1 N2 1.339(7)
N1 C3 1.339(8)
N2 C1 1.335(8)
N3 O1 1.209(9)
N3 O2 1.216(8)
N3 C1 1.442(8)
N4 O3 1.221(9)
N4 O4 1.220(9)
N4 C3 1.431(9)
C1 C2 1.378(10)
C2 H2 0.9300
C2 C3 1.355(10)
C4 C5 1.382(9)
C4 C9 1.391(9)
C5 H5 0.9300
C5 C6 1.396(11)
C6 H6 0.9300
C6 C7 1.361(12)
C7 H7 0.9300
C7 C8 1.370(11)
C8 H8 0.9300
C8 C9 1.360(10)
C9 H9 0.9300
C10 C11 1.394(11)
C10 C15 1.368(10)
C11 H11 0.9300
C11 C12 1.367(12)
C12 H12 0.9300
C12 C13 1.365(14)
C13 H13 0.9300
C13 C14 1.379(15)
C14 H14 0.9300
C14 C15 1.392(12)
C15 H15 0.9300
C16 C17 1.385(11)
C16 C21 1.381(10)
C17 H17 0.9300
C17 C18 1.381(11)
C18 H18 0.9300
C18 C19 1.347(14)
C19 H19 0.9300
C19 C20 1.366(13)
C20 H20 0.9300
C20 C21 1.380(11)
C21 H21 0.9300
